data_4034693
loop_
_publ_author_name
'Yuan, Yumeng'
'Pan, Guoshuai'
'Zhang, Xiaofeng'
'Li, Buhong'
'Xiang, Shengchang'
'Huang, Qiufeng'

_publ_section_title
;
 Synthesis of seven-membered azepino[3,2,1-hi]indoles via
 rhodium-catalyzed regioselectively C-H activation/DBU-catalyzed
 intramolecualr amidation of 7-phenylindoles in one pot.
;
_journal_name_full 'The Journal of organic chemistry'
_journal_paper_doi 10.1021/acs.joc.9b02289
_journal_year 2019
_chemical_formula_moiety 'C19 H15 N O3'
_chemical_formula_sum 'C19 H15 N O3'
_chemical_formula_weight 305.32
_chemical_name_systematic 1
_space_group_crystal_system triclinic
_space_group_IT_number 2
_space_group_name_Hall '-P 1'
_space_group_name_H-M_alt 'P -1'
_atom_sites_solution_hydrogens geom
_atom_sites_solution_primary dual
_audit_creation_date 2019-05-16
_audit_creation_method
;
Olex2 1.2
(compiled 2018.05.29 svn.r3508 for OlexSys, GUI svn.r5506)
;
_cell_angle_alpha 78.813(4)
_cell_angle_beta 87.457(4)
_cell_angle_gamma 86.807(4)
_cell_formula_units_Z 2
_cell_length_a 7.9444(3)
_cell_length_b 8.8275(4)
_cell_length_c 10.9655(5)
_cell_measurement_reflns_used 4416
_cell_measurement_temperature 295.5(6)
_cell_measurement_theta_max 72.7230
_cell_measurement_theta_min 4.1130
_cell_volume 752.78(6)
_computing_cell_refinement 'CrysAlisPro 1.171.39.46e (Rigaku OD, 2018)'
_computing_data_collection 'CrysAlisPro 1.171.39.46e (Rigaku OD, 2018)'
_computing_data_reduction 'CrysAlisPro 1.171.39.46e (Rigaku OD, 2018)'
_computing_molecular_graphics 'Olex2 (Dolomanov et al., 2009)'
_computing_publication_material 'Olex2 (Dolomanov et al., 2009)'
_computing_structure_refinement 'ShelXL (Sheldrick, 2015)'
_computing_structure_solution 'ShelXT (Sheldrick, 2015)'
_diffrn_ambient_environment air
_diffrn_ambient_temperature 295.5(6)
_diffrn_detector 'CCD plate'
_diffrn_detector_area_resol_mean 10.5148
_diffrn_detector_type Atlas
_diffrn_measured_fraction_theta_full 0.998
_diffrn_measured_fraction_theta_max 0.972
_diffrn_measurement_details
;
List of Runs (angles in degrees, time in seconds):

  # Type    Start    End  Width  t~exp~   \w     \q     \k     \f   Frames
--------------------------------------------------------------------------
  1  \w   -115.00 -16.00   1.00    1.00    --  -40.45 -38.00-120.00   99
  2  \w    -92.00  -2.00   1.00    1.00    --  -40.45 125.00 120.00   90
  3  \w   -117.00  -8.00   1.00    1.00    --  -40.45 -77.00   0.00  109
  4  \w    -92.00  -2.00   1.00    1.00    --  -40.45 125.00  60.00   90
  5  \w     75.00 178.00   1.00    3.00    --  103.24  30.00 -30.00  103
  6  \w     27.00 132.00   1.00    3.00    --  103.24 -30.00 150.00  105
  7  \w     27.00 132.00   1.00    3.00    --  103.24 -30.00 -30.00  105
  8  \w     94.00 176.00   1.00    3.00    --  103.24 125.00-120.00   82
  9  \w     21.00 109.00   1.00    3.00    --  103.24 -94.00   0.00   88
 10  \w     30.00 117.00   1.00    3.00    --  103.24-125.00   0.00   87
 11  \w    101.00 178.00   1.00    3.00    --  103.24  93.00  14.00   77
 12  \w     30.00 117.00   1.00    3.00    --  103.24-125.00-180.00   87
 13  \w     31.00 132.00   1.00    3.00    --  103.24 -61.00 -30.00  101
 14  \w     27.00 136.00   1.00    3.00    --  103.24 -77.00 150.00  109
 15  \w     16.00 115.00   1.00    1.00    --   40.45  38.00 120.00   99
 16  \w      1.00  81.00   1.00    1.00    --   40.45 -99.00   0.00   80
 17  \w      8.00 117.00   1.00    1.00    --   40.45  77.00-120.00  109
 18  \w      8.00 117.00   1.00    1.00    --   40.45  77.00 150.00  109
;
_diffrn_measurement_device 'four-circle diffractometer'
_diffrn_measurement_device_type 'SuperNova, Dual, Cu at home/near, Atlas'
_diffrn_measurement_method '\w scans'
_diffrn_orient_matrix_type 'CrysAlisPro convention (1999,Acta A55,543-557)'
_diffrn_orient_matrix_UB_11 -0.0979541000
_diffrn_orient_matrix_UB_12 -0.1125174000
_diffrn_orient_matrix_UB_13 0.0995279000
_diffrn_orient_matrix_UB_21 -0.1492577000
_diffrn_orient_matrix_UB_22 0.0143643000
_diffrn_orient_matrix_UB_23 -0.0872047000
_diffrn_orient_matrix_UB_31 0.0767660000
_diffrn_orient_matrix_UB_32 -0.1373131000
_diffrn_orient_matrix_UB_33 -0.0549871000
_diffrn_radiation_monochromator mirror
_diffrn_radiation_probe x-ray
_diffrn_radiation_type CuK\a
_diffrn_radiation_wavelength 1.54184
_diffrn_reflns_av_R_equivalents 0.0152
_diffrn_reflns_av_unetI/netI 0.0137
_diffrn_reflns_Laue_measured_fraction_full 0.998
_diffrn_reflns_Laue_measured_fraction_max 0.972
_diffrn_reflns_limit_h_max 9
_diffrn_reflns_limit_h_min -8
_diffrn_reflns_limit_k_max 8
_diffrn_reflns_limit_k_min -10
_diffrn_reflns_limit_l_max 11
_diffrn_reflns_limit_l_min -13
_diffrn_reflns_number 7649
_diffrn_reflns_point_group_measured_fraction_full 0.998
_diffrn_reflns_point_group_measured_fraction_max 0.972
_diffrn_reflns_theta_full 67.684
_diffrn_reflns_theta_max 72.651
_diffrn_reflns_theta_min 4.112
_diffrn_source 'micro-focus sealed X-ray tube'
_diffrn_source_type 'SuperNova (Cu) X-ray Source'
_exptl_absorpt_coefficient_mu 0.745
_exptl_absorpt_correction_T_max 1.00000
_exptl_absorpt_correction_T_min 0.68916
_exptl_absorpt_correction_type multi-scan
_exptl_absorpt_process_details
;
CrysAlisPro 1.171.39.46e (Rigaku Oxford Diffraction, 2018)
Empirical absorption correction using spherical harmonics,
 implemented in SCALE3 ABSPACK scaling algorithm.
;
_exptl_crystal_colour 'clear light colourless'
_exptl_crystal_colour_lustre clear
_exptl_crystal_colour_modifier light
_exptl_crystal_colour_primary colourless
_exptl_crystal_density_diffrn 1.347
_exptl_crystal_description block
_exptl_crystal_F_000 320
_exptl_crystal_size_max 0.1
_exptl_crystal_size_mid 0.1
_exptl_crystal_size_min 0.1
_refine_diff_density_max 0.239
_refine_diff_density_min -0.260
_refine_diff_density_rms 0.063
_refine_ls_extinction_method none
_refine_ls_goodness_of_fit_ref 1.081
_refine_ls_hydrogen_treatment constr
_refine_ls_matrix_type full
_refine_ls_number_parameters 210
_refine_ls_number_reflns 2903
_refine_ls_number_restraints 0
_refine_ls_restrained_S_all 1.081
_refine_ls_R_factor_all 0.0460
_refine_ls_R_factor_gt 0.0435
_refine_ls_shift/su_max 0.000
_refine_ls_shift/su_mean 0.000
_refine_ls_structure_factor_coef Fsqd
_refine_ls_weighting_details 'w=1/[\s^2^(Fo^2^)+(0.0726P)^2^+0.1016P] where P=(Fo^2^+2Fc^2^)/3'
_refine_ls_weighting_scheme calc
_refine_ls_wR_factor_gt 0.1150
_refine_ls_wR_factor_ref 0.1191
_reflns_Friedel_coverage 0.000
_reflns_number_gt 2664
_reflns_number_total 2903
_reflns_threshold_expression 'I > 2\s(I)'
_cod_data_source_file jo9b02289_si_004.cif
_cod_data_source_block 1
_cod_database_code 4034693
_shelx_shelxl_version_number 2014/7
_chemical_oxdiff_formula 'C H O N'
_shelx_space_group_comment
;
The symmetry employed for this shelxl refinement is uniquely defined
by the following loop, which should always be used as a source of
symmetry information in preference to the above space-group names.
They are only intended as comments.
;
_shelx_estimated_absorpt_t_max 0.929
_shelx_estimated_absorpt_t_min 0.929
_reflns_odcompleteness_completeness 99.96
_reflns_odcompleteness_iscentric 1
_reflns_odcompleteness_theta 66.97
_olex2_refinement_description
;
1. Fixed Uiso
 At 1.2 times of:
  All C(H) groups
 At 1.5 times of:
  All C(H,H,H) groups
2.a Ternary CH refined with riding coordinates:
 C008(H008)
2.b Aromatic/amide H refined with riding coordinates:
 C00D(H00D), C00F(H00F), C00G(H00G), C00H(H00H), C00I(H00I), C00J(H00J),
 C00K(H00K), C00L(H00L)
2.c Idealised Me refined as rotating group:
 C00M(H00A,H00B,H00C), C00N(H00E,H00M,H00N)
;
_olex2_submission_special_instructions 'No special instructions were received'
_oxdiff_exptl_absorpt_empirical_details
;
Empirical correction (ABSPACK) includes:
- Absorption correction using spherical harmonics
- Frame scaling
;
_oxdiff_exptl_absorpt_empirical_full_max 1.458
_oxdiff_exptl_absorpt_empirical_full_min 0.788

loop_
_space_group_symop_operation_xyz
'x, y, z'
'-x, -y, -z'

loop_
_atom_site_label
_atom_site_type_symbol
_atom_site_fract_x
_atom_site_fract_y
_atom_site_fract_z
_atom_site_U_iso_or_equiv
_atom_site_adp_type
_atom_site_occupancy
_atom_site_site_symmetry_order
_atom_site_calc_flag
_atom_site_refinement_flags_posn
O001 O 0.52616(12) 0.94389(12) 0.20387(9) 0.0535(3) Uani 1 1 d .
O002 O 0.93650(13) 1.00278(11) 0.18872(10) 0.0562(3) Uani 1 1 d .
O003 O 0.44315(13) 0.86740(13) 0.40285(11) 0.0635(3) Uani 1 1 d .
N004 N 0.85238(12) 0.76190(11) 0.19000(9) 0.0379(2) Uani 1 1 d .
C005 C 0.76294(14) 0.62839(13) 0.23702(11) 0.0353(3) Uani 1 1 d .
C006 C 0.71598(14) 0.56497(13) 0.35986(11) 0.0367(3) Uani 1 1 d .
C007 C 0.76934(14) 0.62480(14) 0.46805(11) 0.0377(3) Uani 1 1 d .
C008 C 0.73892(15) 0.90236(13) 0.35236(11) 0.0400(3) Uani 1 1 d .
H008 H 0.7539 1.0031 0.3743 0.048 Uiso 1 1 calc R
C009 C 0.85241(15) 0.89599(13) 0.23831(11) 0.0400(3) Uani 1 1 d .
C00A C 0.55193(16) 0.89922(13) 0.32500(12) 0.0417(3) Uani 1 1 d .
C00B C 0.74641(15) 0.55106(14) 0.13791(11) 0.0408(3) Uani 1 1 d .
C00C C 0.78900(15) 0.78217(14) 0.46464(11) 0.0397(3) Uani 1 1 d .
C00D C 0.63127(16) 0.42759(14) 0.37461(13) 0.0442(3) Uani 1 1 d .
H00D H 0.5916 0.3827 0.4537 0.053 Uiso 1 1 calc R
C00E C 0.66458(17) 0.41127(15) 0.15634(13) 0.0459(3) Uani 1 1 d .
C00F C 0.81008(17) 0.51997(16) 0.57759(12) 0.0460(3) Uani 1 1 d .
H00F H 0.7959 0.4151 0.5824 0.055 Uiso 1 1 calc R
C00G C 0.89274(17) 0.76260(16) 0.06351(12) 0.0473(3) Uani 1 1 d .
H00G H 0.9534 0.8375 0.0109 0.057 Uiso 1 1 calc R
C00H C 0.85221(18) 0.83057(17) 0.56636(13) 0.0499(3) Uani 1 1 d .
H00H H 0.8662 0.9352 0.5630 0.060 Uiso 1 1 calc R
C00I C 0.60401(17) 0.35560(15) 0.27623(14) 0.0487(3) Uani 1 1 d .
H00I H 0.5428 0.2667 0.2911 0.058 Uiso 1 1 calc R
C00J C 0.83095(19) 0.63976(16) 0.03068(12) 0.0493(3) Uani 1 1 d .
H00J H 0.8407 0.6153 -0.0482 0.059 Uiso 1 1 calc R
C00K C 0.87067(18) 0.56995(19) 0.67809(12) 0.0534(4) Uani 1 1 d .
H00K H 0.8956 0.4988 0.7501 0.064 Uiso 1 1 calc R
C00L C 0.89451(19) 0.7249(2) 0.67253(13) 0.0565(4) Uani 1 1 d .
H00L H 0.9386 0.7580 0.7395 0.068 Uiso 1 1 calc R
C00M C 0.6482(2) 0.32614(18) 0.05157(16) 0.0616(4) Uani 1 1 d .
H00A H 0.6396 0.3991 -0.0254 0.092 Uiso 1 1 calc GR
H00B H 0.5488 0.2672 0.0660 0.092 Uiso 1 1 calc GR
H00C H 0.7456 0.2578 0.0473 0.092 Uiso 1 1 calc GR
C00N C 0.3524(2) 0.9495(3) 0.16795(19) 0.0745(5) Uani 1 1 d .
H00E H 0.3466 0.9842 0.0796 0.112 Uiso 1 1 calc GR
H00M H 0.2863 1.0197 0.2097 0.112 Uiso 1 1 calc GR
H00N H 0.3089 0.8481 0.1907 0.112 Uiso 1 1 calc GR

loop_
_atom_site_aniso_label
_atom_site_aniso_U_11
_atom_site_aniso_U_22
_atom_site_aniso_U_33
_atom_site_aniso_U_23
_atom_site_aniso_U_13
_atom_site_aniso_U_12
O001 0.0439(5) 0.0627(6) 0.0498(5) -0.0025(4) -0.0044(4) 0.0050(4)
O002 0.0592(6) 0.0486(5) 0.0580(6) -0.0014(4) 0.0110(5) -0.0205(4)
O003 0.0447(5) 0.0695(7) 0.0646(7) 0.0115(5) 0.0113(5) 0.0034(5)
N004 0.0373(5) 0.0371(5) 0.0355(5) 0.0016(4) 0.0044(4) -0.0034(4)
C005 0.0320(5) 0.0338(5) 0.0372(6) -0.0001(4) -0.0002(4) 0.0004(4)
C006 0.0347(6) 0.0332(6) 0.0386(6) 0.0002(4) 0.0027(4) 0.0021(4)
C007 0.0335(6) 0.0412(6) 0.0348(6) -0.0009(5) 0.0039(4) 0.0023(5)
C008 0.0427(6) 0.0334(6) 0.0423(6) -0.0035(5) 0.0013(5) -0.0036(5)
C009 0.0379(6) 0.0377(6) 0.0409(6) 0.0020(5) -0.0008(5) -0.0051(5)
C00A 0.0420(6) 0.0314(6) 0.0475(7) 0.0009(5) 0.0035(5) 0.0023(5)
C00B 0.0406(6) 0.0404(6) 0.0394(6) -0.0035(5) -0.0040(5) 0.0030(5)
C00C 0.0356(6) 0.0437(6) 0.0377(6) -0.0042(5) 0.0036(4) -0.0006(5)
C00D 0.0432(6) 0.0374(6) 0.0475(7) 0.0010(5) 0.0075(5) -0.0030(5)
C00E 0.0440(7) 0.0403(6) 0.0536(7) -0.0091(5) -0.0078(5) 0.0027(5)
C00F 0.0458(7) 0.0472(7) 0.0394(6) 0.0018(5) 0.0033(5) 0.0080(5)
C00G 0.0507(7) 0.0492(7) 0.0361(6) 0.0041(5) 0.0090(5) -0.0019(6)
C00H 0.0489(7) 0.0567(8) 0.0456(7) -0.0134(6) 0.0021(6) -0.0057(6)
C00I 0.0456(7) 0.0360(6) 0.0633(8) -0.0055(6) 0.0007(6) -0.0059(5)
C00J 0.0603(8) 0.0512(7) 0.0337(6) -0.0038(5) 0.0021(5) 0.0027(6)
C00K 0.0490(7) 0.0700(9) 0.0357(6) -0.0008(6) -0.0011(5) 0.0134(6)
C00L 0.0520(8) 0.0785(10) 0.0394(7) -0.0127(7) -0.0039(6) -0.0003(7)
C00M 0.0702(10) 0.0534(8) 0.0651(9) -0.0197(7) -0.0140(8) -0.0004(7)
C00N 0.0514(9) 0.0971(13) 0.0751(11) -0.0172(10) -0.0184(8) 0.0106(9)

loop_
_atom_type_symbol
_atom_type_description
_atom_type_scat_dispersion_real
_atom_type_scat_dispersion_imag
_atom_type_scat_source
C C 0.0181 0.0091 'International Tables Vol C Tables 4.2.6.8 and 6.1.1.4'
H H 0.0000 0.0000 'International Tables Vol C Tables 4.2.6.8 and 6.1.1.4'
N N 0.0311 0.0180 'International Tables Vol C Tables 4.2.6.8 and 6.1.1.4'
O O 0.0492 0.0322 'International Tables Vol C Tables 4.2.6.8 and 6.1.1.4'

loop_
_geom_angle_atom_site_label_1
_geom_angle_atom_site_label_2
_geom_angle_atom_site_label_3
_geom_angle
C00A O001 C00N 115.70(12)
C009 N004 C005 127.44(10)
C009 N004 C00G 121.34(10)
C00G N004 C005 107.68(10)
C006 C005 N004 129.45(11)
C006 C005 C00B 122.82(11)
C00B C005 N004 107.17(10)
C005 C006 C007 123.38(11)
C005 C006 C00D 114.70(11)
C00D C006 C007 121.47(11)
C00C C007 C006 122.71(10)
C00C C007 C00F 118.05(12)
C00F C007 C006 119.18(11)
C009 C008 H008 106.2
C009 C008 C00A 112.23(10)
C00A C008 H008 106.2
C00C C008 H008 106.2
C00C C008 C009 113.21(10)
C00C C008 C00A 112.19(10)
O002 C009 N004 120.74(12)
O002 C009 C008 122.68(12)
N004 C009 C008 116.56(10)
O001 C00A C008 111.09(10)
O003 C00A O001 124.62(13)
O003 C00A C008 124.21(12)
C005 C00B C00J 106.90(11)
C00E C00B C005 120.68(12)
C00E C00B C00J 132.38(12)
C007 C00C C008 120.94(11)
C00H C00C C007 120.11(12)
C00H C00C C008 118.94(11)
C006 C00D H00D 118.7
C00I C00D C006 122.68(12)
C00I C00D H00D 118.7
C00B C00E C00M 121.24(13)
C00I C00E C00B 116.24(12)
C00I C00E C00M 122.50(13)
C007 C00F H00F 119.4
C00K C00F C007 121.12(13)
C00K C00F H00F 119.4
N004 C00G H00G 125.2
C00J C00G N004 109.70(11)
C00J C00G H00G 125.2
C00C C00H H00H 119.6
C00L C00H C00C 120.84(13)
C00L C00H H00H 119.6
C00D C00I C00E 122.38(12)
C00D C00I H00I 118.8
C00E C00I H00I 118.8
C00B C00J H00J 125.7
C00G C00J C00B 108.53(11)
C00G C00J H00J 125.7
C00F C00K H00K 119.8
C00F C00K C00L 120.43(13)
C00L C00K H00K 119.8
C00H C00L H00L 120.3
C00K C00L C00H 119.41(13)
C00K C00L H00L 120.3
C00E C00M H00A 109.5
C00E C00M H00B 109.5
C00E C00M H00C 109.5
H00A C00M H00B 109.5
H00A C00M H00C 109.5
H00B C00M H00C 109.5
O001 C00N H00E 109.5
O001 C00N H00M 109.5
O001 C00N H00N 109.5
H00E C00N H00M 109.5
H00E C00N H00N 109.5
H00M C00N H00N 109.5

loop_
_geom_bond_atom_site_label_1
_geom_bond_atom_site_label_2
_geom_bond_distance
O001 C00A 1.3318(17)
O001 C00N 1.4482(19)
O002 C009 1.2123(15)
O003 C00A 1.1930(16)
N004 C005 1.4088(14)
N004 C009 1.3875(16)
N004 C00G 1.4085(16)
C005 C006 1.3976(16)
C005 C00B 1.4053(17)
C006 C007 1.4761(17)
C006 C00D 1.3981(17)
C007 C00C 1.3997(17)
C007 C00F 1.4048(17)
C008 H008 0.9800
C008 C009 1.5171(17)
C008 C00A 1.5313(17)
C008 C00C 1.5131(17)
C00B C00E 1.4025(18)
C00B C00J 1.4415(18)
C00C C00H 1.3919(19)
C00D H00D 0.9300
C00D C00I 1.384(2)
C00E C00I 1.386(2)
C00E C00M 1.504(2)
C00F H00F 0.9300
C00F C00K 1.378(2)
C00G H00G 0.9300
C00G C00J 1.331(2)
C00H H00H 0.9300
C00H C00L 1.384(2)
C00I H00I 0.9300
C00J H00J 0.9300
C00K H00K 0.9300
C00K C00L 1.381(2)
C00L H00L 0.9300
C00M H00A 0.9600
C00M H00B 0.9600
C00M H00C 0.9600
C00N H00E 0.9600
C00N H00M 0.9600
C00N H00N 0.9600
